data_7217376
loop_
_publ_author_name
'Safin, Damir A.'
'Babashkina, Maria G.'
'Robeyns, Koen'
'Bolte, Michael'
'Garcia, Yann'

_publ_section_title
;
 N-Salicylidene aniline derivatives based on the
 N&#x2032;-thiophosphorylated thiourea scaffold
;
_journal_issue 30
_journal_name_full CrystEngComm
_journal_page_first 7053
_journal_paper_doi 10.1039/C4CE00598H
_journal_volume 16
_journal_year 2014
_chemical_formula_moiety 'C12 H21 N4 O2 P S2'
_chemical_formula_sum 'C12 H21 N4 O2 P S2'
_chemical_formula_weight 348.42
_chemical_name_systematic
; 
 ? 
;
_space_group_IT_number 14
_symmetry_cell_setting monoclinic
_symmetry_space_group_name_Hall '-P 2ybc'
_symmetry_space_group_name_H-M 'P 1 21/c 1'
_atom_sites_solution_hydrogens geom
_atom_sites_solution_primary direct
_atom_sites_solution_secondary difmap
_audit_creation_method SHELXL-97
_cell_angle_alpha 90.00
_cell_angle_beta 93.319(15)
_cell_angle_gamma 90.00
_cell_formula_units_Z 4
_cell_length_a 17.145(3)
_cell_length_b 14.7090(18)
_cell_length_c 7.0193(11)
_cell_measurement_reflns_used 2476
_cell_measurement_temperature 293(2)
_cell_measurement_theta_max 21.2246
_cell_measurement_theta_min 2.7464
_cell_volume 1767.2(5)
_computing_cell_refinement
;
CrysAlisPro, Agilent Technologies,
Version 1.171.35.19 (release 27-10-2011 CrysAlis171 .NET)
(compiled Oct 27 2011,15:02:11)
;
_computing_data_collection MAR
_computing_data_reduction
;
CrysAlisPro, Agilent Technologies,
Version 1.171.35.19 (release 27-10-2011 CrysAlis171 .NET)
(compiled Oct 27 2011,15:02:11)
;
_computing_structure_refinement 'SHELXL-97 (Sheldrick, 1997)'
_computing_structure_solution 'SHELXS-97 (Sheldrick, 1990)'
_diffrn_ambient_temperature 293(2)
_diffrn_measured_fraction_theta_full 0.997
_diffrn_measured_fraction_theta_max 0.997
_diffrn_measurement_device_type 'MAR345 image plate'
_diffrn_measurement_method '122 images, \D\F 2.5\%'
_diffrn_radiation_monochromator 'Zr filter'
_diffrn_radiation_source 'Rigaku UltraX 18 rotating anode'
_diffrn_radiation_type MoK\a
_diffrn_radiation_wavelength 0.71073
_diffrn_reflns_av_R_equivalents 0.0000
_diffrn_reflns_av_sigmaI/netI 0.0342
_diffrn_reflns_limit_h_max 15
_diffrn_reflns_limit_h_min -15
_diffrn_reflns_limit_k_max 13
_diffrn_reflns_limit_k_min -13
_diffrn_reflns_limit_l_max 6
_diffrn_reflns_limit_l_min 0
_diffrn_reflns_number 1396
_diffrn_reflns_theta_full 18.84
_diffrn_reflns_theta_max 18.84
_diffrn_reflns_theta_min 2.75
_exptl_absorpt_coefficient_mu 0.400
_exptl_absorpt_correction_T_max 1.00000
_exptl_absorpt_correction_T_min 0.57057
_exptl_absorpt_correction_type multi-scan
_exptl_absorpt_process_details
;
CrysAlisPro, Agilent Technologies,
Version 1.171.35.19 (release 27-10-2011 CrysAlis171 .NET)
(compiled Oct 27 2011,15:02:11)
Empirical absorption correction using spherical harmonics,
 implemented in SCALE3 ABSPACK scaling algorithm.
;
_exptl_crystal_colour yellow-brown
_exptl_crystal_density_diffrn 1.310
_exptl_crystal_density_method 'not measured'
_exptl_crystal_description block
_exptl_crystal_F_000 736
_exptl_crystal_size_max 0.22
_exptl_crystal_size_mid 0.22
_exptl_crystal_size_min 0.17
_refine_diff_density_max 0.748
_refine_diff_density_min -0.545
_refine_diff_density_rms 0.133
_refine_ls_extinction_method none
_refine_ls_goodness_of_fit_ref 1.179
_refine_ls_hydrogen_treatment constr
_refine_ls_matrix_type full
_refine_ls_number_parameters 195
_refine_ls_number_reflns 1396
_refine_ls_number_restraints 0
_refine_ls_restrained_S_all 1.179
_refine_ls_R_factor_all 0.1369
_refine_ls_R_factor_gt 0.1307
_refine_ls_shift/su_max 0.000
_refine_ls_shift/su_mean 0.000
_refine_ls_structure_factor_coef Fsqd
_refine_ls_weighting_details 'calc w=1/[\s^2^(Fo^2^)+(0.0541P)^2^+41.3103P] where P=(Fo^2^+2Fc^2^)/3'
_refine_ls_weighting_scheme calc
_refine_ls_wR_factor_gt 0.3356
_refine_ls_wR_factor_ref 0.3384
_reflns_number_gt 1244
_reflns_number_total 1396
_reflns_threshold_expression >2sigma(I)
_cod_data_source_file c4ce00598h2.cif
_cod_data_source_block 1
_cod_original_sg_symbol_H-M 'P 21/c'
_cod_database_code 7217376

loop_
_symmetry_equiv_pos_as_xyz
'x, y, z'
'-x, y+1/2, -z+1/2'
'-x, -y, -z'
'x, -y-1/2, z-1/2'

loop_
_atom_site_label
_atom_site_type_symbol
_atom_site_fract_x
_atom_site_fract_y
_atom_site_fract_z
_atom_site_U_iso_or_equiv
_atom_site_adp_type
_atom_site_occupancy
_atom_site_symmetry_multiplicity
_atom_site_calc_flag
_atom_site_refinement_flags
S1 S 0.3251(4) -0.0497(4) 0.6321(8) 0.0698(19) Uani 1 1 d .
P1 P 0.2851(3) 0.0144(3) 0.4043(7) 0.0458(16) Uani 1 1 d .
O1 O 0.2700(7) -0.0445(8) 0.2199(19) 0.061(4) Uani 1 1 d .
C2 C 0.2673(11) -0.1445(11) 0.206(3) 0.061(6) Uani 1 1 d .
H2 H 0.2586 -0.1686 0.3336 0.073 Uiso 1 1 calc R
C4 C 0.3464(13) -0.1755(13) 0.152(3) 0.077(7) Uani 1 1 d .
H4B H 0.3547 -0.1563 0.0242 0.116 Uiso 1 1 calc R
H4C H 0.3493 -0.2406 0.1595 0.116 Uiso 1 1 calc R
H4A H 0.3859 -0.1494 0.2381 0.116 Uiso 1 1 calc R
C3 C 0.2012(12) -0.1690(14) 0.081(3) 0.074(7) Uani 1 1 d .
H3A H 0.1550 -0.1408 0.1250 0.112 Uiso 1 1 calc R
H3B H 0.1949 -0.2339 0.0817 0.112 Uiso 1 1 calc R
H3C H 0.2096 -0.1488 -0.0457 0.112 Uiso 1 1 calc R
O2 O 0.3370(7) 0.0957(7) 0.342(2) 0.062(4) Uani 1 1 d .
C5 C 0.4210(11) 0.0840(13) 0.321(4) 0.073(7) Uani 1 1 d .
H5 H 0.4368 0.0238 0.3685 0.088 Uiso 1 1 calc R
C7 C 0.4359(15) 0.0895(19) 0.114(4) 0.118(10) Uani 1 1 d .
H7A H 0.4144 0.0369 0.0490 0.178 Uiso 1 1 calc R
H7B H 0.4912 0.0919 0.0987 0.178 Uiso 1 1 calc R
H7C H 0.4117 0.1433 0.0598 0.178 Uiso 1 1 calc R
C6 C 0.4616(14) 0.1532(18) 0.438(4) 0.118(10) Uani 1 1 d .
H6C H 0.5169 0.1425 0.4397 0.177 Uiso 1 1 calc R
H6A H 0.4444 0.1504 0.5652 0.177 Uiso 1 1 calc R
H6B H 0.4502 0.2122 0.3846 0.177 Uiso 1 1 calc R
N1 N 0.2052(8) 0.0778(9) 0.422(2) 0.051(4) Uani 1 1 d .
H1N H 0.2093 0.1339 0.3895 0.061 Uiso 1 1 calc R
C1 C 0.1341(12) 0.0517(13) 0.481(3) 0.060(6) Uani 1 1 d .
S2 S 0.1120(3) -0.0609(3) 0.5033(10) 0.070(2) Uani 1 1 d .
N2 N 0.0798(8) 0.1126(10) 0.504(2) 0.047(4) Uani 1 1 d .
H2N H 0.0345 0.0909 0.5241 0.057 Uiso 1 1 calc R
C11 C 0.0844(11) 0.2127(11) 0.500(2) 0.041(5) Uani 1 1 d .
C16 C 0.0209(11) 0.2619(15) 0.543(3) 0.069(7) Uani 1 1 d .
H16 H -0.0263 0.2343 0.5682 0.082 Uiso 1 1 calc R
C15 C 0.0301(13) 0.3552(13) 0.549(3) 0.069(7) Uani 1 1 d .
H15 H -0.0096 0.3930 0.5866 0.083 Uiso 1 1 calc R
C14 C 0.0983(14) 0.3892(14) 0.497(3) 0.061(6) Uani 1 1 d .
H14 H 0.1038 0.4520 0.4909 0.074 Uiso 1 1 calc R
C13 C 0.1589(13) 0.3371(14) 0.453(3) 0.056(6) Uani 1 1 d .
N12 N 0.1529(9) 0.2444(10) 0.456(2) 0.048(4) Uani 1 1 d .
N3 N 0.2304(11) 0.3681(11) 0.399(3) 0.080(6) Uani 1 1 d .
H3NA H 0.2390 0.4255 0.3919 0.096 Uiso 1 1 calc R
H3NB H 0.2663 0.3300 0.3733 0.096 Uiso 1 1 calc R

loop_
_atom_site_aniso_label
_atom_site_aniso_U_11
_atom_site_aniso_U_22
_atom_site_aniso_U_33
_atom_site_aniso_U_23
_atom_site_aniso_U_13
_atom_site_aniso_U_12
S1 0.101(4) 0.053(3) 0.055(4) 0.009(3) -0.001(3) 0.014(3)
P1 0.068(4) 0.028(3) 0.042(3) 0.005(3) 0.006(3) 0.003(3)
O1 0.087(9) 0.028(8) 0.066(9) -0.004(7) -0.003(8) -0.006(6)
C2 0.074(14) 0.025(12) 0.086(17) 0.018(11) 0.027(13) -0.007(10)
C4 0.123(19) 0.043(13) 0.068(16) -0.022(12) 0.026(14) 0.002(13)
C3 0.090(16) 0.075(15) 0.060(15) -0.043(13) 0.014(13) -0.035(13)
O2 0.064(9) 0.024(7) 0.100(11) 0.000(7) 0.014(8) -0.003(6)
C5 0.060(14) 0.028(12) 0.13(2) -0.037(14) 0.030(14) -0.003(10)
C7 0.11(2) 0.12(2) 0.14(3) -0.03(2) 0.064(19) -0.018(17)
C6 0.11(2) 0.11(2) 0.14(3) -0.04(2) 0.015(19) -0.022(18)
N1 0.043(9) 0.034(9) 0.076(12) -0.013(9) 0.006(9) 0.002(8)
C1 0.067(14) 0.041(12) 0.072(15) -0.035(12) 0.018(12) 0.000(12)
S2 0.081(4) 0.028(3) 0.104(5) 0.007(3) 0.028(4) 0.000(3)
N2 0.056(10) 0.036(10) 0.052(10) 0.007(8) 0.025(8) 0.000(8)
C11 0.062(13) 0.029(12) 0.031(11) -0.019(9) 0.007(10) -0.006(10)
C16 0.065(14) 0.050(14) 0.093(18) -0.002(13) 0.014(13) 0.014(12)
C15 0.094(17) 0.024(13) 0.088(18) -0.027(12) -0.012(14) 0.018(11)
C14 0.110(18) 0.030(12) 0.043(13) 0.009(11) 0.000(13) 0.002(14)
C13 0.082(16) 0.039(14) 0.050(14) -0.003(11) 0.015(12) 0.006(13)
N12 0.078(11) 0.013(9) 0.055(11) -0.005(8) 0.009(9) 0.004(8)
N3 0.105(15) 0.046(11) 0.091(15) 0.005(11) 0.018(12) -0.013(10)

loop_
_atom_type_symbol
_atom_type_description
_atom_type_scat_dispersion_real
_atom_type_scat_dispersion_imag
_atom_type_scat_source
C C 0.0033 0.0016 'International Tables Vol C Tables 4.2.6.8 and 6.1.1.4'
H H 0.0000 0.0000 'International Tables Vol C Tables 4.2.6.8 and 6.1.1.4'
N N 0.0061 0.0033 'International Tables Vol C Tables 4.2.6.8 and 6.1.1.4'
O O 0.0106 0.0060 'International Tables Vol C Tables 4.2.6.8 and 6.1.1.4'
P P 0.1023 0.0942 'International Tables Vol C Tables 4.2.6.8 and 6.1.1.4'
S S 0.1246 0.1234 'International Tables Vol C Tables 4.2.6.8 and 6.1.1.4'

loop_
_geom_angle_atom_site_label_1
_geom_angle_atom_site_label_2
_geom_angle_atom_site_label_3
_geom_angle
O1 P1 O2 105.1(7)
O1 P1 N1 105.9(7)
O2 P1 N1 94.3(7)
O1 P1 S1 116.4(5)
O2 P1 S1 114.8(6)
N1 P1 S1 117.6(6)
C2 O1 P1 127.4(13)
C3 C2 O1 108.1(16)
C3 C2 C4 117.4(19)
O1 C2 C4 107.1(14)
C3 C2 H2 108.0
O1 C2 H2 108.0
C4 C2 H2 108.0
C2 C4 H4B 109.5
C2 C4 H4C 109.5
H4B C4 H4C 109.5
C2 C4 H4A 109.5
H4B C4 H4A 109.5
H4C C4 H4A 109.5
C2 C3 H3A 109.5
C2 C3 H3B 109.5
H3A C3 H3B 109.5
C2 C3 H3C 109.5
H3A C3 H3C 109.5
H3B C3 H3C 109.5
C5 O2 P1 121.1(11)
C6 C5 O2 107.5(17)
C6 C5 C7 114(2)
O2 C5 C7 108(2)
C6 C5 H5 108.9
O2 C5 H5 108.9
C7 C5 H5 108.9
C5 C7 H7A 109.5
C5 C7 H7B 109.5
H7A C7 H7B 109.5
C5 C7 H7C 109.5
H7A C7 H7C 109.5
H7B C7 H7C 109.5
C5 C6 H6C 109.5
C5 C6 H6A 109.5
H6C C6 H6A 109.5
C5 C6 H6B 109.5
H6C C6 H6B 109.5
H6A C6 H6B 109.5
C1 N1 P1 128.1(13)
C1 N1 H1N 116.0
P1 N1 H1N 116.0
N2 C1 N1 119.9(17)
N2 C1 S2 119.3(15)
N1 C1 S2 120.4(14)
C1 N2 C11 130.0(16)
C1 N2 H2N 115.0
C11 N2 H2N 115.0
N12 C11 C16 127.1(16)
N12 C11 N2 114.0(15)
C16 C11 N2 118.9(17)
C11 C16 C15 116.3(19)
C11 C16 H16 121.8
C15 C16 H16 121.8
C14 C15 C16 117.6(19)
C14 C15 H15 121.2
C16 C15 H15 121.2
C15 C14 C13 123.3(19)
C15 C14 H14 118.4
C13 C14 H14 118.4
C14 C13 N12 120.3(19)
C14 C13 N3 125.9(19)
N12 C13 N3 113.8(18)
C11 N12 C13 115.2(16)
C13 N3 H3NA 120.0
C13 N3 H3NB 120.0
H3NA N3 H3NB 120.0

loop_
_geom_bond_atom_site_label_1
_geom_bond_atom_site_label_2
_geom_bond_distance
S1 P1 1.947(7)
P1 O1 1.567(13)
P1 O2 1.569(12)
P1 N1 1.667(14)
O1 C2 1.47(2)
C2 C3 1.44(3)
C2 C4 1.50(3)
C2 H2 0.9800
C4 H4B 0.9600
C4 H4C 0.9600
C4 H4A 0.9600
C3 H3A 0.9600
C3 H3B 0.9600
C3 H3C 0.9600
O2 C5 1.47(2)
C5 C6 1.46(3)
C5 C7 1.49(3)
C5 H5 0.9800
C7 H7A 0.9600
C7 H7B 0.9600
C7 H7C 0.9600
C6 H6C 0.9600
C6 H6A 0.9600
C6 H6B 0.9600
N1 C1 1.37(2)
N1 H1N 0.8600
C1 N2 1.31(2)
C1 S2 1.709(19)
N2 C11 1.48(2)
N2 H2N 0.8600
C11 N12 1.32(2)
C11 C16 1.36(2)
C16 C15 1.38(3)
C16 H16 0.9300
C15 C14 1.34(3)
C15 H15 0.9300
C14 C13 1.34(3)
C14 H14 0.9300
C13 N12 1.37(2)
C13 N3 1.38(2)
N3 H3NA 0.8600
N3 H3NB 0.8600

loop_
_geom_torsion_atom_site_label_1
_geom_torsion_atom_site_label_2
_geom_torsion_atom_site_label_3
_geom_torsion_atom_site_label_4
_geom_torsion
O2 P1 O1 C2 141.6(14)
N1 P1 O1 C2 -119.3(15)
S1 P1 O1 C2 13.4(17)
P1 O1 C2 C3 135.8(15)
P1 O1 C2 C4 -96.9(19)
O1 P1 O2 C5 -78.3(16)
N1 P1 O2 C5 173.9(16)
S1 P1 O2 C5 50.8(16)
P1 O2 C5 C6 -126.0(18)
P1 O2 C5 C7 110.3(19)
O1 P1 N1 C1 76.2(18)
O2 P1 N1 C1 -176.7(17)
S1 P1 N1 C1 -55.8(18)
P1 N1 C1 N2 173.3(14)
P1 N1 C1 S2 -13(3)
N1 C1 N2 C11 -9(3)
S2 C1 N2 C11 177.2(14)
C1 N2 C11 N12 4(3)
C1 N2 C11 C16 -175(2)
N12 C11 C16 C15 -3(3)
N2 C11 C16 C15 176.3(18)
C11 C16 C15 C14 5(3)
C16 C15 C14 C13 -4(3)
C15 C14 C13 N12 1(3)
C15 C14 C13 N3 -180(2)
C16 C11 N12 C13 -1(3)
N2 C11 N12 C13 -179.5(15)
C14 C13 N12 C11 1(3)
N3 C13 N12 C11 -177.8(16)
